data_1512589
loop_
_publ_author_name
'Pullin, Robert D. C.'
'Rathi, Akshat H.'
'Melikhova, Ekaterina Y.'
'Winter, Christian'
'Thompson, Amber L.'
'Donohoe, Timothy J.'

_publ_section_title
;
 Tethered Aminohydroxylation: Synthesis of the \b-Amino Acid of
 Microsclerodermins A and B.
;
_journal_issue 21
_journal_name_full 'Organic letters'
_journal_page_first 5492
_journal_page_last 5495
_journal_paper_doi 10.1021/ol402638n
_journal_volume 15
_journal_year 2013
_chemical_absolute_configuration unk
_chemical_formula_moiety 'C35 H51 N3 O12 Si2'
_chemical_formula_sum 'C35 H51 N3 O12 Si2'
_chemical_formula_weight 761.97
_chemical_melting_point ?
_space_group_IT_number 5
_symmetry_cell_setting monoclinic
_symmetry_space_group_name_Hall 'C 2y'
_symmetry_space_group_name_H-M 'C 1 2 1'
_atom_sites_solution_hydrogens difmap
_atom_sites_solution_primary other
_audit_creation_date 2013-06-26
_audit_creation_method CRYSTALS_ver_14.52
_cell_angle_alpha 90
_cell_angle_beta 95.462(6)
_cell_angle_gamma 90
_cell_formula_units_Z 4
_cell_length_a 23.9112(12)
_cell_length_b 6.4920(9)
_cell_length_c 26.346(2)
_cell_measurement_reflns_used 5021
_cell_measurement_temperature 100
_cell_measurement_theta_max 27
_cell_measurement_theta_min 2
_cell_volume 4071.2(7)
_computing_cell_refinement 'CrysAlis, (Oxford Diffraction, 2002)'
_computing_data_collection
;
CrystalClear-SM Expert 2.0 r4 (Rigaku, 2009)
;
_computing_data_reduction 'CrysAlis, (Oxford Diffraction, 2002)'
_computing_molecular_graphics 'CAMERON (Watkin et al., 1996)'
_computing_publication_material 'CRYSTALS (Betteridge et al., 2003)'
_computing_structure_refinement 'CRYSTALS (Betteridge et al., 2003)'
_computing_structure_solution 'Superflip (Palatinus & Chapuis, 2007)'
_diffrn_ambient_temperature 100
_diffrn_detector CCD
_diffrn_measured_fraction_theta_full 0.881
_diffrn_measured_fraction_theta_max 0.821
_diffrn_measurement_device
;
CrystalLogic Kappa (3 circle)
;
_diffrn_measurement_device_type 'Rigaku Saturn724+ (2x2 bin mode)'
_diffrn_measurement_method \w
_diffrn_radiation_monochromator synchrotron
_diffrn_radiation_type synchrotron
_diffrn_radiation_wavelength 0.68890
_diffrn_reflns_av_R_equivalents 0.135
_diffrn_reflns_limit_h_max 30
_diffrn_reflns_limit_h_min -31
_diffrn_reflns_limit_k_max 4
_diffrn_reflns_limit_k_min -7
_diffrn_reflns_limit_l_max 33
_diffrn_reflns_limit_l_min -33
_diffrn_reflns_number 14518
_diffrn_reflns_theta_full 25.014
_diffrn_reflns_theta_max 27.488
_diffrn_reflns_theta_min 1.755
_diffrn_standards_number 0
_exptl_absorpt_coefficient_mu 0.148
_exptl_absorpt_correction_T_max 1.00
_exptl_absorpt_correction_T_min 0.55
_exptl_absorpt_correction_type multi-scan
_exptl_absorpt_process_details 'CrysAlis, (Oxford Diffraction, 2002)'
_exptl_crystal_colour clear_pale_colourless
_exptl_crystal_density_diffrn 1.243
_exptl_crystal_density_meas ?
_exptl_crystal_density_method 'not measured'
_exptl_crystal_description needle
_exptl_crystal_F_000 1624
_exptl_crystal_size_max 0.02
_exptl_crystal_size_mid 0.01
_exptl_crystal_size_min 0.01
_refine_diff_density_max 0.59
_refine_diff_density_min -0.61
_refine_ls_extinction_method None
_refine_ls_goodness_of_fit_ref 1.0137
_refine_ls_hydrogen_treatment constr
_refine_ls_matrix_type full
_refine_ls_number_parameters 469
_refine_ls_number_reflns 3140
_refine_ls_number_restraints 461
_refine_ls_R_factor_all 0.1155
_refine_ls_R_factor_gt 0.0959
_refine_ls_shift/su_max 0.0002244
_refine_ls_shift/su_mean 0.0000126
_refine_ls_structure_factor_coef Fsqd
_refine_ls_weighting_details
;
 Method, part 1, Chebychev polynomial, (Watkin, 1994, Prince, 1982) 
 [weight] = 1.0/[A~0~*T~0~(x)+A~1~*T~1~(x) ... +A~n-1~]*T~n-1~(x)] 
 where A~i~ are the Chebychev coefficients listed below and x= Fcalc/Fmax 
 Method = Robust Weighting (Prince, 1982) 
 W = [weight] * [1-(deltaF/6*sigmaF)^2^]^2^ 
 A~i~ are: 
 0.576E+04 0.872E+04 0.518E+04 0.237E+04 611. 
;
_refine_ls_weighting_scheme calc
_refine_ls_wR_factor_all 0.2229
_refine_ls_wR_factor_gt 0.2043
_refine_ls_wR_factor_ref 0.2229
_reflns_limit_h_max 30
_reflns_limit_h_min -31
_reflns_limit_k_max 7
_reflns_limit_k_min 0
_reflns_limit_l_max 33
_reflns_limit_l_min 0
_reflns_number_gt 2417
_reflns_number_total 4586
_reflns_threshold_expression I>2.0\s(I)
_oxford_diffrn_Wilson_B_factor 1.40
_oxford_diffrn_Wilson_scale 0.09
_oxford_refine_ls_r_factor_ref 0.1155
_oxford_refine_ls_scale 5.8(3)
_oxford_reflns_number_all 3140
_oxford_reflns_threshold_expression_ref I>-3.0\s(I)
_oxford_structure_analysis_title DIA0184
_cod_data_source_file ol402638n_si_001.cif
_cod_data_source_block 13
_cod_depositor_comments
;
The following automatic conversions were performed:

'_chemical_melting_point' value 'not measured' was changed to '?' -
the value is undefined or not given.

'_atom_sites_solution_primary'
value 'Other' changed to 'other' according to
/home/saulius/struct/CIF-dictionaries/cif_core.dic dictionary named
'cif_core.dic' version 2.4.2 from 2011-04-26.

Automatic conversion script
Id: cif_fix_values 1891 2012-01-12 08:04:46Z andrius 

The following automatic conversions were performed:

'_exptl_crystal_density_meas' value 'not measured' was changed to '?'
- the value is perceived as not measured.

Automatic conversion script
Id: cif_fix_values 3008 2015-01-20 13:52:24Z robertas 
;
_cod_original_sg_symbol_H-M 'C 2 '
_cod_database_code 1512589

loop_
_symmetry_equiv_pos_as_xyz
x,y,z
x+1/2,y+1/2,z
-x,y,-z
-x+1/2,y+1/2,-z

loop_
_atom_site_label
_atom_site_type_symbol
_atom_site_fract_x
_atom_site_fract_y
_atom_site_fract_z
_atom_site_U_iso_or_equiv
_atom_site_occupancy
_atom_site_adp_type
_atom_site_refinement_flags_posn
_atom_site_refinement_flags_adp
Si1 Si 0.59400(13) 0.8898(7) 0.85855(14) 0.0720 1.0000 Uani . U
O2 O 0.6375(3) 0.7296(14) 0.8318(3) 0.0660 1.0000 Uani . U
C3 C 0.6781(4) 0.809(2) 0.8000(5) 0.0641 1.0000 Uani . U
C4 C 0.7142(4) 0.639(2) 0.7831(4) 0.0561 1.0000 Uani . U
O5 O 0.7493(3) 0.5555(14) 0.8259(3) 0.0648 1.0000 Uani . U
Si6 Si 0.81281(12) 0.6318(7) 0.84760(14) 0.0683 1.0000 Uani . U
C7 C 0.8244(5) 0.897(2) 0.8273(6) 0.0783 1.0000 Uani . U
C8 C 0.8177(4) 0.606(2) 0.9185(5) 0.0728 1.0000 Uani . U
C9 C 0.8740(5) 0.693(3) 0.9436(6) 0.0947 1.0000 Uani . U
C10 C 0.7700(5) 0.732(3) 0.9410(6) 0.1016 1.0000 Uani . U
C11 C 0.8108(7) 0.370(3) 0.9337(6) 0.1019 1.0000 Uani . U
C12 C 0.8650(5) 0.469(2) 0.8188(5) 0.0775 1.0000 Uani . U
C13 C 0.6812(4) 0.4588(19) 0.7573(4) 0.0527 1.0000 Uani . U
N14 N 0.7184(3) 0.2819(17) 0.7495(4) 0.0575 1.0000 Uani . U
C15 C 0.7222(4) 0.173(2) 0.7068(5) 0.0547 1.0000 Uani . U
O16 O 0.6968(2) 0.2504(13) 0.6634(3) 0.0499 1.0000 Uani . U
C17 C 0.6812(3) 0.4670(17) 0.6622(4) 0.0457 1.0000 Uani . U
C18 C 0.6471(3) 0.5169(18) 0.7074(4) 0.0468 1.0000 Uani . U
O19 O 0.5959(2) 0.3999(11) 0.7004(2) 0.0438 1.0000 Uani . U
C20 C 0.5490(4) 0.4983(19) 0.7035(4) 0.0486 1.0000 Uani . U
O21 O 0.5449(3) 0.6827(13) 0.7117(4) 0.0667 1.0000 Uani . U
C22 C 0.4978(3) 0.3650(17) 0.6955(4) 0.0414 1.0000 Uani . U
C23 C 0.5017(3) 0.1645(17) 0.6771(4) 0.0412 1.0000 Uani . U
C24 C 0.4545(3) 0.0434(18) 0.6707(4) 0.0461 1.0000 Uani . U
C25 C 0.4042(3) 0.1217(17) 0.6826(4) 0.0402 1.0000 Uani . U
N26 N 0.3535(3) -0.0097(16) 0.6774(4) 0.0515 1.0000 Uani . U
O27 O 0.3566(3) -0.1802(14) 0.6583(4) 0.0737 1.0000 Uani . U
O28 O 0.3103(2) 0.0532(15) 0.6932(4) 0.0780 1.0000 Uani . U
C29 C 0.3989(3) 0.3199(17) 0.7001(4) 0.0437 1.0000 Uani . U
C30 C 0.4462(3) 0.4407(18) 0.7064(4) 0.0494 1.0000 Uani . U
C31 C 0.6509(4) 0.5091(19) 0.6103(4) 0.0517 1.0000 Uani . U
C32 C 0.6863(4) 0.4401(19) 0.5684(4) 0.0537 1.0000 Uani . U
O33 O 0.7373(2) 0.5608(12) 0.5734(2) 0.0469 1.0000 Uani . U
C34 C 0.7798(4) 0.4890(18) 0.5480(4) 0.0439 1.0000 Uani . U
O35 O 0.7778(3) 0.3261(13) 0.5241(3) 0.0569 1.0000 Uani . U
C36 C 0.8294(3) 0.6249(17) 0.5526(3) 0.0393 1.0000 Uani . U
C37 C 0.8277(3) 0.8285(16) 0.5713(4) 0.0419 1.0000 Uani . U
C38 C 0.8750(3) 0.9484(18) 0.5754(4) 0.0446 1.0000 Uani . U
C39 C 0.9249(3) 0.8702(18) 0.5597(4) 0.0421 1.0000 Uani . U
N40 N 0.9755(3) 0.9949(16) 0.5639(3) 0.0531 1.0000 Uani . U
O41 O 1.0202(2) 0.9166(15) 0.5565(3) 0.0682 1.0000 Uani . U
O42 O 0.9713(3) 1.1822(14) 0.5757(4) 0.0768 1.0000 Uani . U
C43 C 0.9269(4) 0.6678(18) 0.5403(4) 0.0470 1.0000 Uani . U
C44 C 0.8796(3) 0.5501(18) 0.5365(4) 0.0457 1.0000 Uani . U
C45 C 0.6353(4) 0.740(2) 0.6045(4) 0.0592 1.0000 Uani . U
O46 O 0.7487(3) 0.0114(16) 0.7056(3) 0.0769 1.0000 Uani . U
C47 C 0.5516(5) 0.721(3) 0.8976(5) 0.0779 1.0000 Uani . U
C48 C 0.5911(6) 0.618(3) 0.9402(7) 0.1098 1.0000 Uani . U
C49 C 0.5233(7) 0.559(3) 0.8625(8) 0.1203 1.0000 Uani . U
C50 C 0.5058(6) 0.851(3) 0.9208(6) 0.1089 1.0000 Uani . U
C51 C 0.5488(5) 1.029(2) 0.8076(5) 0.0718 1.0000 Uani . U
C52 C 0.6370(6) 1.085(3) 0.8980(6) 0.0926 1.0000 Uani . U
H31 H 0.7014 0.9089 0.8193 0.0769 1.0000 Uiso R .
H32 H 0.6584 0.8735 0.7702 0.0770 1.0000 Uiso R .
H41 H 0.7383 0.6976 0.7586 0.0670 1.0000 Uiso R .
H71 H 0.8615 0.9413 0.8400 0.1179 1.0000 Uiso R .
H73 H 0.7970 0.9853 0.8408 0.1180 1.0000 Uiso R .
H72 H 0.8203 0.9070 0.7906 0.1178 1.0000 Uiso R .
H91 H 0.8760 0.6774 0.9802 0.1420 1.0000 Uiso R .
H93 H 0.9050 0.6204 0.9310 0.1420 1.0000 Uiso R .
H92 H 0.8768 0.8373 0.9355 0.1421 1.0000 Uiso R .
H101 H 0.7799 0.7532 0.9769 0.1519 1.0000 Uiso R .
H103 H 0.7654 0.8631 0.9241 0.1520 1.0000 Uiso R .
H102 H 0.7354 0.6556 0.9360 0.1520 1.0000 Uiso R .
H111 H 0.8183 0.3538 0.9701 0.1530 1.0000 Uiso R .
H113 H 0.8368 0.2861 0.9169 0.1531 1.0000 Uiso R .
H112 H 0.7730 0.3253 0.9234 0.1530 1.0000 Uiso R .
H121 H 0.9001 0.5411 0.8193 0.1160 1.0000 Uiso R .
H123 H 0.8703 0.3428 0.8377 0.1160 1.0000 Uiso R .
H122 H 0.8512 0.4392 0.7842 0.1160 1.0000 Uiso R .
H131 H 0.6544 0.4133 0.7806 0.0631 1.0000 Uiso R .
H171 H 0.7156 0.5495 0.6660 0.0546 1.0000 Uiso R .
H181 H 0.6384 0.6648 0.7074 0.0559 1.0000 Uiso R .
H231 H 0.5357 0.1114 0.6692 0.0488 1.0000 Uiso R .
H241 H 0.4567 -0.0916 0.6587 0.0547 1.0000 Uiso R .
H291 H 0.3642 0.3704 0.7072 0.0520 1.0000 Uiso R .
H301 H 0.4437 0.5759 0.7182 0.0588 1.0000 Uiso R .
H311 H 0.6162 0.4277 0.6069 0.0619 1.0000 Uiso R .
H322 H 0.6952 0.2950 0.5721 0.0638 1.0000 Uiso R .
H321 H 0.6661 0.4627 0.5350 0.0637 1.0000 Uiso R .
H371 H 0.7945 0.8811 0.5809 0.0500 1.0000 Uiso R .
H381 H 0.8740 1.0808 0.5888 0.0528 1.0000 Uiso R .
H431 H 0.9604 0.6156 0.5305 0.0559 1.0000 Uiso R .
H441 H 0.8810 0.4174 0.5227 0.0549 1.0000 Uiso R .
H452 H 0.6200 0.7660 0.5702 0.0889 1.0000 Uiso R .
H451 H 0.6680 0.8241 0.6124 0.0889 1.0000 Uiso R .
H453 H 0.6076 0.7737 0.6273 0.0890 1.0000 Uiso R .
H482 H 0.5690 0.5440 0.9629 0.1650 1.0000 Uiso R .
H481 H 0.6130 0.7211 0.9589 0.1651 1.0000 Uiso R .
H483 H 0.6157 0.5231 0.9253 0.1650 1.0000 Uiso R .
H492 H 0.4993 0.4743 0.8812 0.1810 1.0000 Uiso R .
H491 H 0.5510 0.4734 0.8489 0.1810 1.0000 Uiso R .
H493 H 0.5010 0.6248 0.8349 0.1809 1.0000 Uiso R .
H502 H 0.4887 0.7705 0.9457 0.1640 1.0000 Uiso R .
H501 H 0.5230 0.9718 0.9367 0.1640 1.0000 Uiso R .
H503 H 0.4777 0.8920 0.8941 0.1640 1.0000 Uiso R .
H512 H 0.5190 1.0987 0.8224 0.1081 1.0000 Uiso R .
H511 H 0.5713 1.1276 0.7914 0.1080 1.0000 Uiso R .
H513 H 0.5330 0.9318 0.7828 0.1081 1.0000 Uiso R .
H522 H 0.6122 1.1707 0.9155 0.1389 1.0000 Uiso R .
H521 H 0.6627 1.0164 0.9227 0.1389 1.0000 Uiso R .
H523 H 0.6577 1.1693 0.8764 0.1390 1.0000 Uiso R .
H141 H 0.7300 0.2173 0.7770 0.0689 1.0000 Uiso R .

loop_
_atom_site_aniso_label
_atom_site_aniso_U_11
_atom_site_aniso_U_22
_atom_site_aniso_U_33
_atom_site_aniso_U_23
_atom_site_aniso_U_13
_atom_site_aniso_U_12
Si1 0.0485(17) 0.078(3) 0.090(2) -0.005(2) 0.0093(14) 0.0077(17)
O2 0.034(3) 0.068(5) 0.098(5) 0.007(4) 0.016(3) 0.001(3)
C3 0.032(4) 0.069(6) 0.091(7) 0.003(5) 0.008(3) -0.012(3)
C4 0.028(4) 0.070(5) 0.070(5) 0.008(4) 0.007(2) -0.013(3)
O5 0.047(3) 0.074(5) 0.072(4) 0.005(4) -0.002(3) -0.009(3)
Si6 0.0387(14) 0.082(3) 0.083(2) 0.001(2) 0.0011(13) -0.0036(17)
C7 0.036(5) 0.085(4) 0.113(9) 0.007(6) 0.002(6) -0.011(5)
C8 0.042(5) 0.091(7) 0.083(3) -0.001(5) -0.007(4) 0.013(5)
C9 0.056(5) 0.124(12) 0.101(7) -0.033(10) -0.012(6) 0.006(7)
C10 0.062(5) 0.146(12) 0.099(7) -0.005(10) 0.020(7) 0.025(9)
C11 0.087(9) 0.111(7) 0.108(10) 0.031(8) 0.012(8) 0.000(7)
C12 0.049(4) 0.091(8) 0.093(7) -0.011(7) 0.004(5) -0.003(6)
C13 0.028(4) 0.064(5) 0.067(4) 0.012(4) 0.008(3) -0.012(3)
N14 0.038(4) 0.068(5) 0.066(4) 0.017(4) 0.003(4) -0.002(4)
C15 0.029(5) 0.058(5) 0.077(4) 0.013(3) 0.010(4) -0.005(4)
O16 0.023(3) 0.057(3) 0.071(3) 0.001(3) 0.007(3) -0.003(3)
C17 0.018(4) 0.052(4) 0.067(3) 0.007(4) 0.004(2) -0.012(4)
C18 0.025(3) 0.046(5) 0.070(3) 0.004(4) 0.007(2) -0.008(3)
O19 0.020(2) 0.040(4) 0.073(4) 0.003(3) 0.009(2) -0.003(2)
C20 0.025(2) 0.047(4) 0.074(6) 0.003(5) 0.007(4) 0.003(2)
O21 0.024(3) 0.047(4) 0.129(7) -0.004(5) 0.009(4) 0.000(3)
C22 0.022(2) 0.041(4) 0.061(6) 0.004(4) 0.009(4) 0.006(3)
C23 0.019(3) 0.044(4) 0.062(6) 0.001(5) 0.014(4) 0.007(3)
C24 0.025(3) 0.048(5) 0.067(6) -0.008(5) 0.009(4) 0.003(3)
C25 0.020(2) 0.043(4) 0.059(5) 0.008(4) 0.007(3) 0.003(3)
N26 0.023(3) 0.056(4) 0.076(6) 0.009(4) 0.008(3) -0.003(3)
O27 0.036(4) 0.060(5) 0.127(7) -0.010(5) 0.019(4) -0.015(4)
O28 0.018(3) 0.076(6) 0.141(7) 0.003(5) 0.015(3) 0.003(3)
C29 0.017(3) 0.049(4) 0.066(6) 0.003(5) 0.010(4) 0.010(3)
C30 0.026(3) 0.042(5) 0.081(7) -0.002(5) 0.012(4) 0.007(3)
C31 0.026(4) 0.063(5) 0.066(4) 0.008(4) 0.003(3) -0.015(4)
C32 0.032(4) 0.059(7) 0.070(4) -0.003(5) 0.003(4) -0.018(4)
O33 0.026(2) 0.057(5) 0.058(4) -0.001(3) 0.006(2) -0.012(3)
C34 0.025(3) 0.047(5) 0.059(6) 0.005(4) -0.001(3) -0.001(3)
O35 0.034(3) 0.052(5) 0.085(5) -0.007(4) 0.007(3) -0.008(3)
C36 0.026(3) 0.045(4) 0.047(5) 0.002(4) 0.004(3) -0.001(3)
C37 0.023(3) 0.045(4) 0.059(6) 0.001(4) 0.011(4) 0.001(3)
C38 0.029(3) 0.049(5) 0.055(5) -0.004(5) 0.005(4) -0.006(3)
C39 0.021(3) 0.053(4) 0.051(5) 0.001(5) -0.002(3) -0.006(3)
N40 0.027(2) 0.062(4) 0.071(5) 0.001(5) 0.008(4) -0.014(3)
O41 0.023(2) 0.078(5) 0.103(6) -0.015(5) 0.003(3) -0.013(3)
O42 0.033(4) 0.061(4) 0.139(8) -0.006(5) 0.020(4) -0.019(3)
C43 0.024(3) 0.056(5) 0.062(6) -0.003(5) 0.006(4) 0.000(3)
C44 0.028(3) 0.044(5) 0.065(6) -0.003(5) 0.006(4) 0.001(3)
C45 0.041(5) 0.074(5) 0.063(6) 0.011(5) 0.005(4) 0.008(5)
O46 0.051(4) 0.075(5) 0.105(6) 0.017(4) 0.013(4) 0.018(4)
C47 0.045(5) 0.093(8) 0.098(7) 0.003(4) 0.021(3) 0.018(4)
C48 0.079(8) 0.111(14) 0.141(10) 0.042(8) 0.020(6) 0.037(8)
C49 0.091(10) 0.116(13) 0.158(13) -0.018(9) 0.035(8) -0.033(9)
C50 0.065(7) 0.141(15) 0.126(11) 0.011(9) 0.036(6) 0.049(8)
C51 0.050(6) 0.071(8) 0.096(7) -0.008(5) 0.009(4) 0.013(5)
C52 0.067(7) 0.105(10) 0.104(9) -0.021(7) 0.001(5) -0.001(6)

loop_
_atom_type_symbol
_atom_type_scat_dispersion_real
_atom_type_scat_dispersion_imag
_atom_type_scat_Cromer_Mann_a1
_atom_type_scat_Cromer_Mann_b1
_atom_type_scat_Cromer_Mann_a2
_atom_type_scat_Cromer_Mann_b2
_atom_type_scat_Cromer_Mann_a3
_atom_type_scat_Cromer_Mann_b3
_atom_type_scat_Cromer_Mann_a4
_atom_type_scat_Cromer_Mann_b4
_atom_type_scat_Cromer_Mann_c
_atom_type_scat_source
C 0.0020 0.0020 2.3100 20.8439 1.0200 10.2075 1.5886 0.5687 0.8650 51.6512 0.2156
; 
International Tables Vol C 4.2.6.8 and 6.1.1.4
and D. T. Cromer, J. Appl. Cryst. (1983), 16, 433.
;
H 0.0000 0.0000 0.4930 10.5109 0.3229 26.1257 0.1402 3.1424 0.0408 57.7998 0.0030
; 
International Tables Vol C 4.2.6.8 and 6.1.1.4
and D. T. Cromer, J. Appl. Cryst. (1983), 16, 433.
;
N 0.0040 0.0030 12.2126 0.0057 3.1322 9.8933 2.0125 28.9975 1.1663 0.5826 -11.5290
; 
International Tables Vol C 4.2.6.8 and 6.1.1.4
and D. T. Cromer, J. Appl. Cryst. (1983), 16, 433.
;
O 0.0070 0.0060 3.0485 13.2771 2.2868 5.7011 1.5463 0.3239 0.8670 32.9089 0.2508
; 
International Tables Vol C 4.2.6.8 and 6.1.1.4
and D. T. Cromer, J. Appl. Cryst. (1983), 16, 433.
;
Si 0.0670 0.0660 6.2915 2.4386 3.0353 32.3337 1.9891 0.6785 1.5410 81.6937 1.1407
; 
International Tables Vol C 4.2.6.8 and 6.1.1.4
and D. T. Cromer, J. Appl. Cryst. (1983), 16, 433.
;

loop_
_geom_angle_atom_site_label_1
_geom_angle_atom_site_label_2
_geom_angle_atom_site_label_3
_geom_angle
_geom_angle_publ_flag
O2 Si1 C47 105.0(6) yes
O2 Si1 C51 109.7(5) yes
C47 Si1 C51 111.9(6) yes
O2 Si1 C52 108.8(5) yes
C47 Si1 C52 112.8(7) yes
C51 Si1 C52 108.6(7) yes
Si1 O2 C3 120.4(8) yes
O2 C3 C4 110.7(10) yes
O2 C3 H31 108.7 no
C4 C3 H31 109.2 no
O2 C3 H32 109.0 no
C4 C3 H32 109.2 no
H31 C3 H32 110.0 no
C3 C4 O5 110.8(9) yes
C3 C4 C13 113.9(8) yes
O5 C4 C13 107.1(9) yes
C3 C4 H41 107.8 no
O5 C4 H41 108.9 no
C13 C4 H41 108.2 no
C4 O5 Si6 127.2(7) yes
O5 Si6 C7 110.0(5) yes
O5 Si6 C8 106.8(5) yes
C7 Si6 C8 112.3(7) yes
O5 Si6 C12 108.7(5) yes
C7 Si6 C12 106.9(7) yes
C8 Si6 C12 112.2(6) yes
Si6 C7 H71 109.9 no
Si6 C7 H73 108.9 no
H71 C7 H73 109.4 no
Si6 C7 H72 110.6 no
H71 C7 H72 109.3 no
H73 C7 H72 108.8 no
Si6 C8 C9 111.4(10) yes
Si6 C8 C10 110.7(9) yes
C9 C8 C10 106.4(12) yes
Si6 C8 C11 109.9(11) yes
C9 C8 C11 110.4(12) yes
C10 C8 C11 108.0(13) yes
C8 C9 H91 110.3 no
C8 C9 H93 109.9 no
H91 C9 H93 108.9 no
C8 C9 H92 109.6 no
H91 C9 H92 108.9 no
H93 C9 H92 109.1 no
C8 C10 H101 109.1 no
C8 C10 H103 110.1 no
H101 C10 H103 109.5 no
C8 C10 H102 109.2 no
H101 C10 H102 109.6 no
H103 C10 H102 109.4 no
C8 C11 H111 110.0 no
C8 C11 H113 109.9 no
H111 C11 H113 109.2 no
C8 C11 H112 109.5 no
H111 C11 H112 109.1 no
H113 C11 H112 109.1 no
Si6 C12 H121 109.8 no
Si6 C12 H123 109.5 no
H121 C12 H123 109.7 no
Si6 C12 H122 108.8 no
H121 C12 H122 109.3 no
H123 C12 H122 109.7 no
C4 C13 N14 111.3(7) yes
C4 C13 C18 113.7(9) yes
N14 C13 C18 110.5(9) yes
C4 C13 H131 107.1 no
N14 C13 H131 106.9 no
C18 C13 H131 106.8 no
C13 N14 C15 128.2(9) yes
C13 N14 H141 114.3 no
C15 N14 H141 114.0 no
N14 C15 O16 117.0(11) yes
N14 C15 O46 123.4(11) yes
O16 C15 O46 119.6(12) yes
C15 O16 C17 118.6(9) yes
O16 C17 C18 109.9(8) yes
O16 C17 C31 107.2(9) yes
C18 C17 C31 114.9(8) yes
O16 C17 H171 108.3 no
C18 C17 H171 107.8 no
C31 C17 H171 108.6 no
C17 C18 C13 109.6(7) yes
C17 C18 O19 107.2(8) yes
C13 C18 O19 111.0(8) yes
C17 C18 H181 109.4 no
C13 C18 H181 109.8 no
O19 C18 H181 109.8 no
C18 O19 C20 117.5(9) yes
O19 C20 O21 125.3(9) yes
O19 C20 C22 113.9(10) yes
O21 C20 C22 120.8(9) yes
C20 C22 C23 120.5(8) yes
C20 C22 C30 119.9(10) yes
C23 C22 C30 119.6(9) yes
C22 C23 C24 119.7(8) yes
C22 C23 H231 121.0 no
C24 C23 H231 119.3 no
C23 C24 C25 119.3(10) yes
C23 C24 H241 120.3 no
C25 C24 H241 120.4 no
C24 C25 N26 119.7(10) yes
C24 C25 C29 122.4(9) yes
N26 C25 C29 118.0(8) yes
C25 N26 O27 118.7(8) yes
C25 N26 O28 119.2(9) yes
O27 N26 O28 122.1(9) yes
C25 C29 C30 118.2(8) yes
C25 C29 H291 120.7 no
C30 C29 H291 121.0 no
C22 C30 C29 120.8(10) yes
C22 C30 H301 119.2 no
C29 C30 H301 120.0 no
C17 C31 C32 110.7(8) yes
C17 C31 C45 110.8(10) yes
C32 C31 C45 111.1(10) yes
C17 C31 H311 108.3 no
C32 C31 H311 107.5 no
C45 C31 H311 108.4 no
C31 C32 O33 107.3(8) yes
C31 C32 H322 110.3 no
O33 C32 H322 110.0 no
C31 C32 H321 110.5 no
O33 C32 H321 110.0 no
H322 C32 H321 108.7 no
C32 O33 C34 115.9(8) yes
O33 C34 O35 123.8(9) yes
O33 C34 C36 112.9(9) yes
O35 C34 C36 123.3(9) yes
C34 C36 C37 122.7(8) yes
C34 C36 C44 118.3(10) yes
C37 C36 C44 119.0(9) yes
C36 C37 C38 120.6(8) yes
C36 C37 H371 119.8 no
C38 C37 H371 119.6 no
C37 C38 C39 119.5(10) yes
C37 C38 H381 120.3 no
C39 C38 H381 120.2 no
C38 C39 N40 120.3(10) yes
C38 C39 C43 120.3(9) yes
N40 C39 C43 119.3(9) yes
C39 N40 O41 119.6(10) yes
C39 N40 O42 118.1(9) yes
O41 N40 O42 122.3(9) yes
C39 C43 C44 119.6(9) yes
C39 C43 H431 120.0 no
C44 C43 H431 120.5 no
C36 C44 C43 120.9(10) yes
C36 C44 H441 119.9 no
C43 C44 H441 119.2 no
C31 C45 H452 109.4 no
C31 C45 H451 110.2 no
H452 C45 H451 109.3 no
C31 C45 H453 109.6 no
H452 C45 H453 109.2 no
H451 C45 H453 109.1 no
Si1 C47 C48 109.1(9) yes
Si1 C47 C49 107.8(10) yes
C48 C47 C49 110.5(16) yes
Si1 C47 C50 109.5(11) yes
C48 C47 C50 110.8(12) yes
C49 C47 C50 109.1(12) yes
C47 C48 H482 109.4 no
C47 C48 H481 109.6 no
H482 C48 H481 109.6 no
C47 C48 H483 109.5 no
H482 C48 H483 109.4 no
H481 C48 H483 109.4 no
C47 C49 H492 109.7 no
C47 C49 H491 110.1 no
H492 C49 H491 109.1 no
C47 C49 H493 109.6 no
H492 C49 H493 109.1 no
H491 C49 H493 109.1 no
C47 C50 H502 109.5 no
C47 C50 H501 109.2 no
H502 C50 H501 109.7 no
C47 C50 H503 109.5 no
H502 C50 H503 109.5 no
H501 C50 H503 109.4 no
Si1 C51 H512 109.6 no
Si1 C51 H511 109.3 no
H512 C51 H511 109.4 no
Si1 C51 H513 109.6 no
H512 C51 H513 109.2 no
H511 C51 H513 109.7 no
Si1 C52 H522 109.0 no
Si1 C52 H521 110.1 no
H522 C52 H521 109.2 no
Si1 C52 H523 110.0 no
H522 C52 H523 109.1 no
H521 C52 H523 109.4 no

loop_
_geom_bond_atom_site_label_1
_geom_bond_atom_site_label_2
_geom_bond_distance
_geom_bond_publ_flag
Si1 O2 1.673(8) yes
Si1 C47 1.869(15) yes
Si1 C51 1.873(13) yes
Si1 C52 1.881(16) yes
O2 C3 1.435(13) yes
C3 C4 1.491(17) yes
C3 H31 0.971 no
C3 H32 0.972 no
C4 O5 1.446(13) yes
C4 C13 1.536(15) yes
C4 H41 0.981 no
O5 Si6 1.647(7) yes
Si6 C7 1.832(16) yes
Si6 C8 1.867(14) yes
Si6 C12 1.852(14) yes
C7 H71 0.960 no
C7 H73 0.963 no
C7 H72 0.964 no
C8 C9 1.548(17) yes
C8 C10 1.565(19) yes
C8 C11 1.60(3) yes
C9 H91 0.966 no
C9 H93 0.962 no
C9 H92 0.965 no
C10 H101 0.963 no
C10 H103 0.962 no
C10 H102 0.964 no
C11 H111 0.965 no
C11 H113 0.965 no
C11 H112 0.964 no
C12 H121 0.961 no
C12 H123 0.961 no
C12 H122 0.959 no
C13 N14 1.479(15) yes
C13 C18 1.526(14) yes
C13 H131 0.973 no
N14 C15 1.342(15) yes
N14 H141 0.860 no
C15 O16 1.339(13) yes
C15 O46 1.225(14) yes
O16 C17 1.455(14) yes
C17 C18 1.541(14) yes
C17 C31 1.510(14) yes
C17 H171 0.979 no
C18 O19 1.438(10) yes
C18 H181 0.982 no
O19 C20 1.299(11) yes
C20 O21 1.222(14) yes
C20 C22 1.497(14) yes
C22 C23 1.395(15) yes
C22 C30 1.386(12) yes
C23 C24 1.373(13) yes
C23 H231 0.924 no
C24 C25 1.369(12) yes
C24 H241 0.935 no
C25 N26 1.479(12) yes
C25 C29 1.377(15) yes
N26 O27 1.221(12) yes
N26 O28 1.220(10) yes
C29 C30 1.373(13) yes
C29 H291 0.926 no
C30 H301 0.934 no
C31 C32 1.518(15) yes
C31 C45 1.548(18) yes
C31 H311 0.982 no
C32 O33 1.445(11) yes
C32 H322 0.969 no
C32 H321 0.975 no
O33 C34 1.354(11) yes
C34 O35 1.229(13) yes
C34 C36 1.473(13) yes
C36 C37 1.413(15) yes
C36 C44 1.399(12) yes
C37 C38 1.368(13) yes
C37 H371 0.923 no
C38 C39 1.395(13) yes
C38 H381 0.931 no
C39 N40 1.451(12) yes
C39 C43 1.412(16) yes
N40 O41 1.216(11) yes
N40 O42 1.261(13) yes
C43 C44 1.359(13) yes
C43 H431 0.929 no
C44 H441 0.937 no
C45 H452 0.957 no
C45 H451 0.961 no
C45 H453 0.960 no
C47 C48 1.55(2) yes
C47 C49 1.52(2) yes
C47 C50 1.554(18) yes
C48 H482 0.961 no
C48 H481 0.958 no
C48 H483 0.960 no
C49 H492 0.962 no
C49 H491 0.960 no
C49 H493 0.959 no
C50 H502 0.963 no
C50 H501 0.961 no
C50 H503 0.963 no
C51 H512 0.960 no
C51 H511 0.962 no
C51 H513 0.959 no
C52 H522 0.962 no
C52 H521 0.959 no
C52 H523 0.961 no

loop_
_geom_hbond_atom_site_label_D
_geom_hbond_atom_site_label_H
_geom_hbond_atom_site_label_A
_geom_hbond_site_symmetry_A
_geom_hbond_angle_DHA
_geom_hbond_distance_DH
_geom_hbond_distance_HA
_geom_hbond_distance_DA
_geom_hbond_publ_flag
C4 H41 O46 1_565 141.1 0.981 2.497 3.318(17) yes
C17 H171 O28 2_555 145.9 0.979 2.310 3.168(17) yes
C31 H311 O41 2_445 141.1 0.982 2.540 3.361(17) yes
C38 H381 O27 2_565 151.2 0.931 2.464 3.310(17) yes
C51 H513 O21 . 150.0 0.959 2.511 3.376(17) yes
